data_4001701
loop_
_publ_author_name
'Colodrero, Rosario M. P.'
'Papathanasiou, Konstantinos E.'
'Stavgianoudaki, Nikoleta'
'Olivera-Pastor, Pascual'
'Losilla, Enrique R.'
'Aranda, Miguel A. G.'
'Le\'on-Reina, Laura'
'Sanz, Jes\'us'
'Sobrados, Isabel'
'Choquesillo-Lazarte, Duane'
'Garc\'ia-Ruiz, Juan M.'
'Atienzar, Pedro'
'Rey, Fernando'
'Demadis, Konstantinos D.'
'Cabeza, Aurelio'

_publ_section_title
;
 Multifunctional Luminescent and Proton-Conducting Lanthanide
 Carboxyphosphonate Open-Framework Hybrids Exhibiting
 Crystalline-to-Amorphous-to-Crystalline Transformations
;
_journal_issue 19
_journal_name_full 'Chemistry of Materials'
_journal_page_first 3780
_journal_paper_doi 10.1021/cm302381k
_journal_volume 24
_journal_year 2012
_chemical_formula_moiety 'C8 H28 Gd3 O32 P4, 4(H2 O)'
_chemical_formula_sum 'C8 H36 Gd3 O36 P4'
_chemical_formula_weight 1304.00
_chemical_name_systematic
; 
 ? 
;
_space_group_IT_number 60
_symmetry_cell_setting orthorhombic
_symmetry_space_group_name_Hall '-P 2n 2c'
_symmetry_space_group_name_H-M 'P c a n'
_atom_sites_solution_hydrogens geom
_atom_sites_solution_primary direct
_atom_sites_solution_secondary difmap
_audit_creation_method SHELXL-97
_cell_angle_alpha 90.00
_cell_angle_beta 90.00
_cell_angle_gamma 90.00
_cell_formula_units_Z 4
_cell_length_a 13.0433(2)
_cell_length_b 25.7014(3)
_cell_length_c 11.07570(10)
_cell_measurement_reflns_used 10904
_cell_measurement_temperature 100(2)
_cell_measurement_theta_max 29.1651
_cell_measurement_theta_min 2.8809
_cell_volume 3712.92(8)
_computing_cell_refinement
;
CrysAlisPro, Agilent Technologies,
Version 1.171.35.19 (release 27-10-2011 CrysAlis171 .NET)
(compiled Oct 27 2011,15:02:11)
;
_computing_data_collection
;
CrysAlisPro, Agilent Technologies,
Version 1.171.35.19 (release 27-10-2011 CrysAlis171 .NET)
(compiled Oct 27 2011,15:02:11)
;
_computing_data_reduction
;
CrysAlisPro, Agilent Technologies,
Version 1.171.35.19 (release 27-10-2011 CrysAlis171 .NET)
(compiled Oct 27 2011,15:02:11)
;
_computing_structure_refinement 'SHELXL-97 (Sheldrick, 2008)'
_computing_structure_solution 'SHELXS-97 (Sheldrick, 2008)'
_diffrn_ambient_temperature 100(2)
_diffrn_detector_area_resol_mean 16.2413
_diffrn_measured_fraction_theta_full 0.999
_diffrn_measured_fraction_theta_max 0.999
_diffrn_measurement_device_type 'SuperNova, Dual, Cu at zero, Eos'
_diffrn_measurement_method '\w scans'
_diffrn_radiation_monochromator mirror
_diffrn_radiation_source 'SuperNova (Mo) X-ray Source'
_diffrn_radiation_type MoK\a
_diffrn_radiation_wavelength 0.71073
_diffrn_reflns_av_R_equivalents 0.0315
_diffrn_reflns_av_sigmaI/netI 0.0232
_diffrn_reflns_limit_h_max 14
_diffrn_reflns_limit_h_min -15
_diffrn_reflns_limit_k_max 30
_diffrn_reflns_limit_k_min -30
_diffrn_reflns_limit_l_max 13
_diffrn_reflns_limit_l_min -12
_diffrn_reflns_number 16585
_diffrn_reflns_theta_full 25.00
_diffrn_reflns_theta_max 25.00
_diffrn_reflns_theta_min 2.89
_exptl_absorpt_coefficient_mu 5.583
_exptl_absorpt_correction_T_max 0.9463
_exptl_absorpt_correction_T_min 0.8075
_exptl_absorpt_correction_type multi-scan
_exptl_crystal_colour colourless
_exptl_crystal_density_diffrn 2.333
_exptl_crystal_density_method 'not measured'
_exptl_crystal_description plate
_exptl_crystal_F_000 2496
_exptl_crystal_size_max 0.04
_exptl_crystal_size_mid 0.03
_exptl_crystal_size_min 0.01
_platon_squeeze_details
;
The unit cell contains 16 water molecules which 
have been treated as a diffuse contribution 
to the overall scattering without specific 
atom positions by SQUEEZE/PLATON
;
_refine_diff_density_max 0.795
_refine_diff_density_min -0.942
_refine_diff_density_rms 0.135
_refine_ls_extinction_method none
_refine_ls_goodness_of_fit_ref 1.071
_refine_ls_hydrogen_treatment constr
_refine_ls_matrix_type full
_refine_ls_number_parameters 213
_refine_ls_number_reflns 3274
_refine_ls_number_restraints 0
_refine_ls_restrained_S_all 1.071
_refine_ls_R_factor_all 0.0253
_refine_ls_R_factor_gt 0.0233
_refine_ls_shift/su_max 0.001
_refine_ls_shift/su_mean 0.000
_refine_ls_structure_factor_coef Fsqd
_refine_ls_weighting_details 'calc w=1/[\s^2^(Fo^2^)+(0.0248P)^2^+21.0704P] where P=(Fo^2^+2Fc^2^)/3'
_refine_ls_weighting_scheme calc
_refine_ls_wR_factor_gt 0.0608
_refine_ls_wR_factor_ref 0.0617
_reflns_number_gt 3059
_reflns_number_total 3274
_reflns_threshold_expression >2sigma(I)
_cod_data_source_file cm302381k_si_002.cif
_cod_data_source_block GdHPA-II
_cod_depositor_comments
;
The following automatic conversions were performed:

'_exptl_absorpt_correction_type' value 'MULTI-SCAN' changed to
'multi-scan' according to
/home/saulius/struct/CIF-dictionaries/cif_core.dic dictionary named
'cif_core.dic' version 2.4.2 from 2011-04-26.

Automatic conversion script
Id: cif_fix_values 1891 2012-01-12 08:04:46Z andrius 
;
_cod_original_sg_symbol_H-M Pcan
_cod_database_code 4001701

loop_
_symmetry_equiv_pos_as_xyz
'x, y, z'
'-x+1/2, -y+1/2, z+1/2'
'x, -y, -z+1/2'
'-x+1/2, y+1/2, -z'
'-x, -y, -z'
'x-1/2, y-1/2, -z-1/2'
'-x, y, z-1/2'
'x-1/2, -y-1/2, z'

loop_
_atom_site_label
_atom_site_type_symbol
_atom_site_fract_x
_atom_site_fract_y
_atom_site_fract_z
_atom_site_U_iso_or_equiv
_atom_site_adp_type
_atom_site_occupancy
_atom_site_symmetry_multiplicity
_atom_site_calc_flag
_atom_site_refinement_flags
Gd2 Gd 0.342968(16) 0.781217(8) 1.020585(19) 0.00612(8) Uani 1 1 d .
P1 P 0.18856(9) 0.69604(4) 0.84725(10) 0.0080(2) Uani 1 1 d .
O2 O 0.2911(2) 0.71915(11) 0.8785(3) 0.0084(6) Uani 1 1 d .
O3 O 0.1724(3) 0.64054(12) 0.9013(3) 0.0142(7) Uani 1 1 d .
O1 O 0.1622(2) 0.69278(12) 0.7167(3) 0.0107(7) Uani 1 1 d .
C1 C 0.0927(3) 0.73830(18) 0.9182(4) 0.0102(9) Uani 1 1 d .
H1 H 0.1094 0.7754 0.8994 0.012 Uiso 1 1 calc R
O4 O -0.0086(2) 0.72726(12) 0.8779(3) 0.0109(7) Uani 1 1 d .
H4 H -0.0084 0.7251 0.8048 0.016 Uiso 1 1 d R
C2 C 0.0983(4) 0.73011(17) 1.0549(4) 0.0104(10) Uani 1 1 d .
O5 O 0.1853(2) 0.73552(12) 1.1027(3) 0.0103(7) Uani 1 1 d .
O6 O 0.0173(2) 0.71891(11) 1.1107(3) 0.0093(7) Uani 1 1 d .
Gd1 Gd 0.50787(3) 1.0000 0.7500 0.01077(9) Uani 1 2 d S
P2 P 0.29826(10) 0.91835(5) 0.68901(10) 0.0115(3) Uani 1 1 d .
O9 O 0.3822(3) 0.95379(11) 0.6419(3) 0.0126(7) Uani 1 1 d .
O8 O 0.2205(3) 0.94952(13) 0.7656(3) 0.0172(7) Uani 1 1 d .
O7 O 0.2422(3) 0.88759(12) 0.5920(3) 0.0130(7) Uani 1 1 d .
C3 C 0.3652(4) 0.87055(17) 0.7842(4) 0.0104(9) Uani 1 1 d .
H3 H 0.4263 0.8585 0.7374 0.012 Uiso 1 1 calc R
O10 O 0.3073(3) 0.82488(12) 0.8145(3) 0.0108(7) Uani 1 1 d .
H10 H 0.3141 0.8077 0.7520 0.016 Uiso 1 1 d R
C4 C 0.4059(4) 0.89520(17) 0.9011(4) 0.0113(10) Uani 1 1 d .
O12 O 0.4423(3) 0.93961(12) 0.8956(3) 0.0153(7) Uani 1 1 d .
O11 O 0.3989(3) 0.86844(12) 0.9965(3) 0.0114(7) Uani 1 1 d .
O1W O 0.3905(3) 0.69734(12) 1.1065(3) 0.0157(7) Uani 1 1 d .
O4W O 0.1910(3) 0.83909(14) 1.0340(3) 0.0176(7) Uani 1 1 d .
O5W O 0.5952(3) 0.92009(13) 0.7101(3) 0.0197(8) Uani 1 1 d .
O6W O 0.6324(3) 0.98844(13) 0.9085(3) 0.0204(8) Uani 1 1 d .

loop_
_atom_site_aniso_label
_atom_site_aniso_U_11
_atom_site_aniso_U_22
_atom_site_aniso_U_33
_atom_site_aniso_U_23
_atom_site_aniso_U_13
_atom_site_aniso_U_12
Gd2 0.00640(13) 0.00800(12) 0.00396(12) 0.00030(8) -0.00010(8) -0.00092(8)
P1 0.0085(6) 0.0101(6) 0.0055(5) 0.0005(4) -0.0007(4) -0.0021(5)
O2 0.0086(17) 0.0092(15) 0.0073(15) -0.0031(12) 0.0014(13) -0.0020(13)
O3 0.0181(18) 0.0119(16) 0.0127(17) 0.0015(13) -0.0027(14) -0.0053(14)
O1 0.0131(17) 0.0129(16) 0.0060(15) -0.0007(12) -0.0010(13) -0.0008(14)
C1 0.006(2) 0.014(2) 0.010(2) 0.0022(18) -0.0014(18) -0.0009(19)
O4 0.0074(16) 0.0205(17) 0.0048(15) 0.0008(13) -0.0009(12) -0.0010(14)
C2 0.016(3) 0.008(2) 0.007(2) -0.0012(17) -0.0010(19) -0.0016(19)
O5 0.0073(17) 0.0167(17) 0.0070(15) -0.0022(12) 0.0002(13) -0.0001(14)
O6 0.0084(17) 0.0125(15) 0.0072(15) -0.0001(12) 0.0010(13) 0.0006(13)
Gd1 0.01685(18) 0.00816(16) 0.00731(16) 0.00091(11) 0.000 0.000
P2 0.0169(6) 0.0102(6) 0.0073(6) -0.0004(4) -0.0015(5) 0.0003(5)
O9 0.0191(18) 0.0080(15) 0.0105(16) 0.0016(12) -0.0031(14) 0.0001(14)
O8 0.0199(19) 0.0176(18) 0.0141(17) -0.0039(13) 0.0018(14) 0.0002(15)
O7 0.0153(17) 0.0142(16) 0.0094(16) -0.0007(13) -0.0015(13) -0.0019(14)
C3 0.015(2) 0.007(2) 0.010(2) 0.0012(17) 0.0007(19) -0.0029(19)
O10 0.0178(17) 0.0089(15) 0.0056(15) 0.0006(12) -0.0014(13) -0.0043(14)
C4 0.012(2) 0.013(2) 0.009(2) 0.0001(18) -0.0018(18) 0.000(2)
O12 0.026(2) 0.0108(17) 0.0091(16) 0.0021(13) -0.0034(14) -0.0064(15)
O11 0.0189(18) 0.0084(15) 0.0068(16) 0.0006(12) 0.0001(13) -0.0052(14)
O1W 0.0144(18) 0.0111(16) 0.0215(18) 0.0045(13) -0.0072(15) -0.0006(14)
O4W 0.0137(17) 0.0241(19) 0.0148(17) 0.0020(14) -0.0005(14) 0.0039(15)
O5W 0.034(2) 0.0132(17) 0.0115(17) 0.0009(13) 0.0016(16) 0.0050(16)
O6W 0.027(2) 0.0224(19) 0.0121(17) 0.0044(14) -0.0045(15) -0.0051(16)

loop_
_atom_type_symbol
_atom_type_description
_atom_type_scat_dispersion_real
_atom_type_scat_dispersion_imag
_atom_type_scat_source
C C 0.0033 0.0016 'International Tables Vol C Tables 4.2.6.8 and 6.1.1.4'
H H 0.0000 0.0000 'International Tables Vol C Tables 4.2.6.8 and 6.1.1.4'
Gd Gd -0.1653 3.9035 'International Tables Vol C Tables 4.2.6.8 and 6.1.1.4'
O O 0.0106 0.0060 'International Tables Vol C Tables 4.2.6.8 and 6.1.1.4'
P P 0.1023 0.0942 'International Tables Vol C Tables 4.2.6.8 and 6.1.1.4'

loop_
_geom_angle_atom_site_label_1
_geom_angle_atom_site_label_2
_geom_angle_atom_site_label_3
_geom_angle
_geom_angle_site_symmetry_1
_geom_angle_site_symmetry_3
O1 Gd2 O2 146.52(11) 2_565 .
O1 Gd2 O11 80.71(11) 2_565 .
O2 Gd2 O11 131.09(10) . .
O1 Gd2 O1W 83.97(11) 2_565 .
O2 Gd2 O1W 74.53(11) . .
O11 Gd2 O1W 143.27(11) . .
O1 Gd2 O4W 75.11(11) 2_565 .
O2 Gd2 O4W 102.56(11) . .
O11 Gd2 O4W 71.72(12) . .
O1W Gd2 O4W 135.23(12) . .
O1 Gd2 O6 69.14(11) 2_565 8_675
O2 Gd2 O6 122.28(10) . 8_675
O11 Gd2 O6 76.38(11) . 8_675
O1W Gd2 O6 66.98(10) . 8_675
O4W Gd2 O6 135.08(11) . 8_675
O1 Gd2 O4 130.57(11) 2_565 8_675
O2 Gd2 O4 74.96(10) . 8_675
O11 Gd2 O4 76.93(11) . 8_675
O1W Gd2 O4 88.43(11) . 8_675
O4W Gd2 O4 134.90(11) . 8_675
O6 Gd2 O4 63.01(10) 8_675 8_675
O1 Gd2 O5 76.66(10) 2_565 .
O2 Gd2 O5 72.02(10) . .
O11 Gd2 O5 136.64(11) . .
O1W Gd2 O5 69.93(11) . .
O4W Gd2 O5 66.95(11) . .
O6 Gd2 O5 126.71(10) 8_675 .
O4 Gd2 O5 144.23(10) 8_675 .
O1 Gd2 O10 135.27(10) 2_565 .
O2 Gd2 O10 69.52(10) . .
O11 Gd2 O10 63.01(10) . .
O1W Gd2 O10 140.74(10) . .
O4W Gd2 O10 69.46(10) . .
O6 Gd2 O10 121.32(10) 8_675 .
O4 Gd2 O10 67.68(10) 8_675 .
O5 Gd2 O10 111.83(10) . .
O1 P1 O2 116.79(18) . .
O1 P1 O3 106.85(18) . .
O2 P1 O3 113.12(18) . .
O1 P1 C1 107.0(2) . .
O2 P1 C1 105.92(19) . .
O3 P1 C1 106.6(2) . .
P1 O2 Gd2 132.93(18) . .
P1 O1 Gd2 156.7(2) . 2_564
O4 C1 C2 109.1(4) . .
O4 C1 P1 112.4(3) . .
C2 C1 P1 108.0(3) . .
C1 O4 Gd2 122.4(2) . 8_575
O6 C2 O5 125.1(4) . .
O6 C2 C1 118.5(4) . .
O5 C2 C1 116.4(4) . .
C2 O5 Gd2 129.0(3) . .
C2 O6 Gd2 124.9(3) . 8_575
O9 Gd1 O9 91.61(16) . 3_576
O9 Gd1 O5W 149.34(11) . 3_576
O9 Gd1 O5W 78.71(12) 3_576 3_576
O9 Gd1 O5W 78.71(12) . .
O9 Gd1 O5W 149.34(11) 3_576 .
O5W Gd1 O5W 123.08(18) 3_576 .
O9 Gd1 O12 74.67(11) . 3_576
O9 Gd1 O12 76.50(11) 3_576 3_576
O5W Gd1 O12 74.79(11) 3_576 3_576
O5W Gd1 O12 127.06(11) . 3_576
O9 Gd1 O12 76.50(11) . .
O9 Gd1 O12 74.67(11) 3_576 .
O5W Gd1 O12 127.06(11) 3_576 .
O5W Gd1 O12 74.79(12) . .
O12 Gd1 O12 138.16(17) 3_576 .
O9 Gd1 O6W 99.28(12) . 3_576
O9 Gd1 O6W 141.12(11) 3_576 3_576
O5W Gd1 O6W 72.99(12) 3_576 3_576
O5W Gd1 O6W 69.52(12) . 3_576
O12 Gd1 O6W 70.78(12) 3_576 3_576
O12 Gd1 O6W 144.16(12) . 3_576
O9 Gd1 O6W 141.12(11) . .
O9 Gd1 O6W 99.28(12) 3_576 .
O5W Gd1 O6W 69.52(12) 3_576 .
O5W Gd1 O6W 72.99(12) . .
O12 Gd1 O6W 144.16(12) 3_576 .
O12 Gd1 O6W 70.77(12) . .
O6W Gd1 O6W 95.24(18) 3_576 .
O9 P2 O7 114.60(18) . .
O9 P2 O8 110.54(18) . .
O7 P2 O8 109.97(19) . .
O9 P2 C3 104.8(2) . .
O7 P2 C3 106.59(19) . .
O8 P2 C3 110.1(2) . .
P2 O9 Gd1 129.13(17) . .
O10 C3 C4 108.8(4) . .
O10 C3 P2 115.5(3) . .
C4 C3 P2 111.8(3) . .
C3 O10 Gd2 117.9(2) . .
O12 C4 O11 124.8(4) . .
O12 C4 C3 118.1(4) . .
O11 C4 C3 117.1(4) . .
C4 O12 Gd1 140.1(3) . .
C4 O11 Gd2 129.0(3) . .

loop_
_geom_bond_atom_site_label_1
_geom_bond_atom_site_label_2
_geom_bond_distance
_geom_bond_site_symmetry_2
Gd2 O1 2.273(3) 2_565
Gd2 O2 2.341(3) .
Gd2 O11 2.373(3) .
Gd2 O1W 2.436(3) .
Gd2 O4W 2.483(3) .
Gd2 O6 2.484(3) 8_675
Gd2 O4 2.509(3) 8_675
Gd2 O5 2.537(3) .
Gd2 O10 2.586(3) .
P1 O1 1.489(3) .
P1 O2 1.503(3) .
P1 O3 1.561(3) .
P1 C1 1.834(5) .
O1 Gd2 2.273(3) 2_564
C1 O4 1.422(5) .
C1 C2 1.530(6) .
O4 Gd2 2.509(3) 8_575
C2 O6 1.257(6) .
C2 O5 1.260(6) .
O6 Gd2 2.484(3) 8_575
Gd1 O9 2.352(3) .
Gd1 O9 2.352(3) 3_576
Gd1 O5W 2.390(3) 3_576
Gd1 O5W 2.390(3) .
Gd1 O12 2.396(3) 3_576
Gd1 O12 2.396(3) .
Gd1 O6W 2.410(3) 3_576
Gd1 O6W 2.410(3) .
P2 O9 1.516(3) .
P2 O7 1.521(3) .
P2 O8 1.546(3) .
P2 C3 1.839(5) .
C3 O10 1.435(5) .
C3 C4 1.536(6) .
C4 O12 1.238(5) .
C4 O11 1.265(5) .

loop_
_platon_squeeze_void_nr
_platon_squeeze_void_average_x
_platon_squeeze_void_average_y
_platon_squeeze_void_average_z
_platon_squeeze_void_volume
_platon_squeeze_void_count_electrons
_platon_squeeze_void_content
1 0.000 0.000 -0.014 489 107 ' '
2 0.500 0.500 0.012 489 107 ' '
